data_7251674
loop_
_publ_author_name
'Chandrakanth, Munugala'
'Okubo, Yoshikazu Honda'
'Arya, C. G.'
'Salunke, Deepak B.'
'Petrovsky, Nikolai'
'Banothu, Janardhan'

_publ_section_title
;
 Bisarylthiourea comprising cycloalkyl-thiophene-3-carboxylate derivatives
 as potential Human Toll-Like Receptor (TLR)2 Agonists: Design, Synthesis,
 and Structure-Activity Relationship Enabling the Switch from TLR2/1 to
 TLR2/6 Activation
;
_journal_name_full 'RSC Medicinal Chemistry'
_journal_paper_doi 10.1039/D5MD01078K
_journal_year 2026
_chemical_formula_moiety 'C22 H26 F N3 O3 S2'
_chemical_formula_sum 'C22 H26 F N3 O3 S2'
_chemical_formula_weight 463.58
_space_group_crystal_system triclinic
_space_group_IT_number 2
_space_group_name_Hall '-P 1'
_space_group_name_H-M_alt 'P -1'
_atom_sites_solution_hydrogens mixed
_audit_creation_method SHELXL-2019/3
_audit_update_record
;
2025-10-15 deposited with the CCDC.	2026-02-20 downloaded from the CCDC.
;
_cell_angle_alpha 84.732(3)
_cell_angle_beta 85.951(3)
_cell_angle_gamma 65.261(3)
_cell_formula_units_Z 2
_cell_length_a 9.9028(8)
_cell_length_b 10.2282(8)
_cell_length_c 12.4585(10)
_cell_measurement_reflns_used 9887
_cell_measurement_temperature 298(2)
_cell_measurement_theta_max 27.45
_cell_measurement_theta_min 2.75
_cell_volume 1140.52(16)
_computing_cell_refinement 'APEX4 V8.40B (Bruker, 2021)'
_computing_data_collection 'APEX4 (Bruker, v2021.4-0)'
_computing_data_reduction 'SAINT/XPREP (Bruker, 2021)'
_computing_molecular_graphics 'ORTEP3 (Farrugia, 2012) '
_computing_publication_material 'SHELXL-2019/3 (Sheldrick, 2019)'
_computing_structure_refinement 'SHELXL-2019/3 (Sheldrick, 2019)'
_computing_structure_solution 'SHELXT-2018/2 (Sheldrick, 2018)'
_diffrn_ambient_temperature 298(2)
_diffrn_measured_fraction_theta_full 0.997
_diffrn_measured_fraction_theta_max 0.998
_diffrn_measurement_device_type 'Bruker D8 VENTURE diffractometer equipped with PHOTON II detector'
_diffrn_measurement_method 'omega and phi scans'
_diffrn_radiation_source 'fine-focus sealed tube'
_diffrn_radiation_type MoK\a
_diffrn_radiation_wavelength 0.71073
_diffrn_reflns_av_R_equivalents 0.0710
_diffrn_reflns_av_unetI/netI 0.0371
_diffrn_reflns_Laue_measured_fraction_full 0.997
_diffrn_reflns_Laue_measured_fraction_max 0.998
_diffrn_reflns_limit_h_max 12
_diffrn_reflns_limit_h_min -12
_diffrn_reflns_limit_k_max 12
_diffrn_reflns_limit_k_min -12
_diffrn_reflns_limit_l_max 15
_diffrn_reflns_limit_l_min -15
_diffrn_reflns_number 49337
_diffrn_reflns_point_group_measured_fraction_full 0.997
_diffrn_reflns_point_group_measured_fraction_max 0.998
_diffrn_reflns_theta_full 25.242
_diffrn_reflns_theta_max 26.000
_diffrn_reflns_theta_min 2.846
_exptl_absorpt_coefficient_mu 0.270
_exptl_absorpt_correction_T_max 0.7456
_exptl_absorpt_correction_T_min 0.5630
_exptl_absorpt_correction_type multi-scan
_exptl_absorpt_process_details
;
 SADABS-2016/2 - Bruker AXS area detector scaling and absorption 
 correction
 Reference: Krause, L., Herbst-Irmer, R., Sheldrick G.M. & Stalke D.,
 J. Appl. Cryst. 48 (2015) 3-10.
;
_exptl_crystal_colour colourless
_exptl_crystal_density_diffrn 1.350
_exptl_crystal_description block
_exptl_crystal_F_000 488
_exptl_crystal_size_max 0.233
_exptl_crystal_size_mid 0.125
_exptl_crystal_size_min 0.110
_refine_diff_density_max 0.537
_refine_diff_density_min -0.301
_refine_diff_density_rms 0.061
_refine_ls_extinction_method none
_refine_ls_goodness_of_fit_ref 1.036
_refine_ls_hydrogen_treatment mixed
_refine_ls_matrix_type full
_refine_ls_number_parameters 316
_refine_ls_number_reflns 4476
_refine_ls_number_restraints 86
_refine_ls_restrained_S_all 1.033
_refine_ls_R_factor_all 0.0612
_refine_ls_R_factor_gt 0.0473
_refine_ls_shift/su_max 0.001
_refine_ls_shift/su_mean 0.000
_refine_ls_structure_factor_coef Fsqd
_refine_ls_weighting_details 'w=1/[\s^2^(Fo^2^)+(0.0528P)^2^+0.6496P] where P=(Fo^2^+2Fc^2^)/3'
_refine_ls_weighting_scheme calc
_refine_ls_wR_factor_gt 0.1132
_refine_ls_wR_factor_ref 0.1233
_reflns_Friedel_coverage 0.000
_reflns_number_gt 3590
_reflns_number_total 4476
_reflns_threshold_expression 'I > 2\s(I)'
_cod_data_source_file d5md01078k2.cif
_cod_data_source_block TMC14
_cod_database_code 7251674
_shelx_shelxl_version_number 2019/3
_shelx_space_group_comment
;
The symmetry employed for this shelxl refinement is uniquely defined
by the following loop, which should always be used as a source of
symmetry information in preference to the above space-group names.
They are only intended as comments.
;
_shelx_estimated_absorpt_t_min 0.940
_shelx_estimated_absorpt_t_max 0.971

loop_
_space_group_symop_operation_xyz
'x, y, z'
'-x, -y, -z'

loop_
_atom_site_label
_atom_site_type_symbol
_atom_site_fract_x
_atom_site_fract_y
_atom_site_fract_z
_atom_site_U_iso_or_equiv
_atom_site_adp_type
_atom_site_occupancy
_atom_site_site_symmetry_order
_atom_site_calc_flag
_atom_site_refinement_flags_posn
_atom_site_refinement_flags_adp
_atom_site_refinement_flags_occupancy
_atom_site_disorder_assembly
_atom_site_disorder_group
C1 C -0.0108(3) 0.7478(3) 1.02596(18) 0.0497(6) Uani 1 1 d . . . . .
C2 C -0.0702(3) 0.7761(3) 1.1398(2) 0.0671(8) Uani 1 1 d . . . . .
H2A H -0.174735 0.794580 1.146695 0.081 Uiso 1 1 calc R U . . .
H2B H -0.056862 0.856759 1.164915 0.081 Uiso 1 1 calc R U . . .
C3 C 0.0258(4) 0.6348(4) 1.2002(2) 0.0831(10) Uani 1 1 d . . . . .
H3A H -0.036497 0.589141 1.233626 0.100 Uiso 1 1 calc R U . . .
H3B H 0.076541 0.653597 1.256741 0.100 Uiso 1 1 calc R U . . .
C4 C 0.1409(3) 0.5335(3) 1.12192(18) 0.0547(6) Uani 1 1 d . . . . .
H4A H 0.241558 0.511718 1.141342 0.066 Uiso 1 1 calc R U . . .
H4B H 0.129380 0.444045 1.120395 0.066 Uiso 1 1 calc R U . . .
C5 C 0.1044(3) 0.6201(2) 1.01558(17) 0.0426(5) Uani 1 1 d . . . . .
C6 C 0.1618(2) 0.5992(2) 0.90660(16) 0.0399(5) Uani 1 1 d . . . . .
C7 C 0.0818(2) 0.7166(2) 0.83817(16) 0.0383(5) Uani 1 1 d . . . . .
C8 C 0.0507(2) 0.8242(2) 0.64918(17) 0.0379(5) Uani 1 1 d . . . . .
C9 C 0.1806(2) 0.6452(2) 0.51166(16) 0.0396(5) Uani 1 1 d . . . . .
C10 C 0.1445(2) 0.5306(2) 0.54583(17) 0.0435(5) Uani 1 1 d . . . . .
H10 H 0.064056 0.543636 0.593599 0.052 Uiso 1 1 calc R U . . .
C11 C 0.2293(3) 0.3974(2) 0.50802(18) 0.0440(5) Uani 1 1 d . . . . .
C12 C 0.3468(2) 0.3714(2) 0.43245(17) 0.0406(5) Uani 1 1 d . . . . .
C13 C 0.3779(3) 0.4895(2) 0.39888(18) 0.0460(5) Uani 1 1 d . . . . .
H13 H 0.455074 0.477893 0.348295 0.055 Uiso 1 1 calc R U . . .
C14 C 0.2974(3) 0.6247(2) 0.43851(18) 0.0457(5) Uani 1 1 d . . . . .
H14 H 0.322409 0.701063 0.415567 0.055 Uiso 1 1 calc R U . . .
C15 C 0.3451(3) 0.1692(3) 0.3441(2) 0.0599(7) Uani 1 1 d . . . . .
H15A H 0.313813 0.221535 0.274860 0.072 Uiso 1 1 calc R U . . .
H15B H 0.256900 0.178023 0.387542 0.072 Uiso 1 1 calc R U . . .
C16 C 0.4414(3) 0.0117(3) 0.3278(3) 0.0712(8) Uani 1 1 d . . . . .
H16A H 0.466072 -0.041254 0.397523 0.085 Uiso 1 1 calc R U . . .
H16B H 0.385849 -0.027796 0.290245 0.085 Uiso 1 1 calc R U . . .
C17 C 0.6560(3) 0.0487(3) 0.3235(3) 0.0767(9) Uani 1 1 d . . . . .
H17A H 0.748006 0.034314 0.283114 0.092 Uiso 1 1 calc R U . . .
H17B H 0.681262 -0.003418 0.393444 0.092 Uiso 1 1 calc R U . . .
C18 C 0.5682(3) 0.2079(3) 0.3385(2) 0.0621(7) Uani 1 1 d . . . . .
H18A H 0.626312 0.243070 0.377486 0.075 Uiso 1 1 calc R U . . .
H18B H 0.547153 0.261137 0.268678 0.075 Uiso 1 1 calc R U . . .
C19 C 0.2890(3) 0.4743(3) 0.86760(18) 0.0503(6) Uani 1 1 d . . . . .
N1 N 0.1090(2) 0.71784(19) 0.72712(14) 0.0436(5) Uani 1 1 d D . . . .
N2 N 0.0938(2) 0.78628(19) 0.54755(15) 0.0451(5) Uani 1 1 d D . . . .
N3 N 0.4297(2) 0.2309(2) 0.39827(16) 0.0457(5) Uani 1 1 d . . . . .
O1 O 0.3259(2) 0.4564(2) 0.77258(14) 0.0800(7) Uani 1 1 d . . . . .
O2 O 0.3631(2) 0.38254(19) 0.94692(13) 0.0627(5) Uani 1 1 d D . . . .
O3 O 0.5740(2) -0.0071(2) 0.26784(17) 0.0698(5) Uani 1 1 d . . . . .
S1 S -0.06519(7) 0.99418(6) 0.67450(5) 0.04836(18) Uani 1 1 d . . . . .
S2 S -0.05805(7) 0.85273(6) 0.90569(5) 0.05226(19) Uani 1 1 d . . . . .
F1 F 0.19475(18) 0.28705(15) 0.54753(13) 0.0678(5) Uani 1 1 d . . . . .
C20 C 0.4892(4) 0.2454(4) 0.9194(3) 0.0551(10) Uani 0.817(7) 1 d D U P A 1
H20 H 0.460324 0.201745 0.863369 0.066 Uiso 0.817(7) 1 calc R U P A 1
C21 C 0.6179(5) 0.2752(5) 0.8804(5) 0.0991(18) Uani 0.817(7) 1 d D U P A 1
H21A H 0.593870 0.336257 0.814947 0.149 Uiso 0.817(7) 1 calc R U P A 1
H21B H 0.642353 0.322631 0.934029 0.149 Uiso 0.817(7) 1 calc R U P A 1
H21C H 0.701440 0.186039 0.866783 0.149 Uiso 0.817(7) 1 calc R U P A 1
C22 C 0.5162(8) 0.1511(7) 1.0209(5) 0.171(5) Uani 0.817(7) 1 d D U P A 1
H22A H 0.428710 0.135597 1.042243 0.256 Uiso 0.817(7) 1 calc R U P A 1
H22B H 0.598207 0.060164 1.009349 0.256 Uiso 0.817(7) 1 calc R U P A 1
H22C H 0.539120 0.196755 1.076595 0.256 Uiso 0.817(7) 1 calc R U P A 1
C20' C 0.5315(17) 0.3084(19) 0.9305(12) 0.068(5) Uani 0.183(7) 1 d D U P A 2
H20' H 0.572513 0.371575 0.890673 0.081 Uiso 0.183(7) 1 calc R U P A 2
C21' C 0.530(3) 0.195(2) 0.863(2) 0.104(9) Uani 0.183(7) 1 d D U P A 2
H21D H 0.481368 0.239873 0.796698 0.156 Uiso 0.183(7) 1 calc R U P A 2
H21E H 0.630096 0.128118 0.846957 0.156 Uiso 0.183(7) 1 calc R U P A 2
H21F H 0.476848 0.144325 0.901555 0.156 Uiso 0.183(7) 1 calc R U P A 2
C22' C 0.6052(19) 0.246(2) 1.0342(13) 0.076(6) Uani 0.183(7) 1 d D U P A 2
H22D H 0.603968 0.321319 1.074889 0.113 Uiso 0.183(7) 1 calc R U P A 2
H22E H 0.553009 0.195423 1.074656 0.113 Uiso 0.183(7) 1 calc R U P A 2
H22F H 0.706257 0.179216 1.020058 0.113 Uiso 0.183(7) 1 calc R U P A 2
H2N H 0.069(3) 0.855(2) 0.4978(17) 0.050(7) Uiso 1 1 d D . . B 2
H1N H 0.182(2) 0.641(2) 0.7099(19) 0.048(7) Uiso 1 1 d D . . C 2

loop_
_atom_site_aniso_label
_atom_site_aniso_U_11
_atom_site_aniso_U_22
_atom_site_aniso_U_33
_atom_site_aniso_U_23
_atom_site_aniso_U_13
_atom_site_aniso_U_12
C1 0.0537(14) 0.0570(14) 0.0386(12) -0.0132(10) 0.0108(10) -0.0232(12)
C2 0.0732(18) 0.084(2) 0.0423(14) -0.0215(13) 0.0206(13) -0.0311(16)
C3 0.090(2) 0.109(3) 0.0359(14) -0.0088(15) 0.0111(14) -0.028(2)
C4 0.0666(16) 0.0702(16) 0.0336(12) -0.0001(11) 0.0025(11) -0.0359(14)
C5 0.0470(12) 0.0510(13) 0.0340(11) -0.0070(9) 0.0043(9) -0.0245(11)
C6 0.0424(11) 0.0420(11) 0.0324(10) -0.0048(9) 0.0031(9) -0.0148(9)
C7 0.0399(11) 0.0372(11) 0.0335(10) -0.0077(8) 0.0068(9) -0.0121(9)
C8 0.0392(11) 0.0340(10) 0.0370(11) -0.0032(8) 0.0020(9) -0.0120(9)
C9 0.0472(12) 0.0327(10) 0.0293(10) -0.0010(8) -0.0008(9) -0.0076(9)
C10 0.0442(12) 0.0410(12) 0.0371(11) -0.0045(9) 0.0099(9) -0.0109(9)
C11 0.0495(13) 0.0360(11) 0.0418(12) -0.0012(9) 0.0061(10) -0.0144(10)
C12 0.0411(11) 0.0372(11) 0.0351(11) -0.0060(9) 0.0009(9) -0.0075(9)
C13 0.0490(13) 0.0475(13) 0.0380(11) -0.0075(9) 0.0120(10) -0.0176(10)
C14 0.0572(14) 0.0393(11) 0.0382(11) -0.0023(9) 0.0072(10) -0.0193(10)
C15 0.0512(14) 0.0560(15) 0.0723(18) -0.0250(13) 0.0054(13) -0.0191(12)
C16 0.0694(18) 0.0597(17) 0.086(2) -0.0344(15) 0.0183(16) -0.0261(14)
C17 0.0524(16) 0.0689(19) 0.098(2) -0.0415(17) 0.0139(15) -0.0098(14)
C18 0.0474(14) 0.0639(16) 0.0743(18) -0.0340(14) 0.0176(13) -0.0197(12)
C19 0.0500(13) 0.0494(13) 0.0363(12) 0.0022(10) 0.0019(10) -0.0073(11)
N1 0.0461(11) 0.0351(9) 0.0327(9) -0.0038(7) 0.0071(8) -0.0011(8)
N2 0.0579(12) 0.0303(9) 0.0332(9) 0.0001(7) 0.0038(8) -0.0060(8)
N3 0.0410(10) 0.0400(10) 0.0497(11) -0.0151(8) 0.0066(8) -0.0094(8)
O1 0.0788(13) 0.0714(13) 0.0372(10) -0.0020(8) 0.0066(9) 0.0189(10)
O2 0.0631(11) 0.0556(10) 0.0381(9) 0.0044(7) 0.0019(8) 0.0041(8)
O3 0.0676(12) 0.0633(12) 0.0758(13) -0.0383(10) 0.0189(10) -0.0213(10)
S1 0.0554(4) 0.0319(3) 0.0447(3) -0.0039(2) 0.0060(3) -0.0062(2)
S2 0.0544(4) 0.0444(3) 0.0422(3) -0.0115(2) 0.0110(3) -0.0053(3)
F1 0.0797(10) 0.0402(7) 0.0786(11) -0.0084(7) 0.0323(8) -0.0245(7)
C20 0.058(2) 0.036(2) 0.054(2) 0.0007(16) 0.0004(16) -0.0029(16)
C21 0.063(3) 0.078(3) 0.143(5) -0.005(3) -0.002(3) -0.017(2)
C22 0.149(6) 0.107(4) 0.129(5) 0.070(4) 0.046(4) 0.048(4)
C20' 0.071(12) 0.049(10) 0.058(9) 0.003(8) 0.022(8) -0.006(9)
C21' 0.115(17) 0.056(11) 0.119(18) -0.025(12) -0.052(14) -0.001(11)
C22' 0.056(9) 0.074(11) 0.078(11) 0.003(9) -0.019(8) -0.008(8)

loop_
_atom_type_symbol
_atom_type_description
_atom_type_scat_dispersion_real
_atom_type_scat_dispersion_imag
_atom_type_scat_source
C C 0.0033 0.0016 'International Tables Vol C Tables 4.2.6.8 and 6.1.1.4'
H H 0.0000 0.0000 'International Tables Vol C Tables 4.2.6.8 and 6.1.1.4'
N N 0.0061 0.0033 'International Tables Vol C Tables 4.2.6.8 and 6.1.1.4'
O O 0.0106 0.0060 'International Tables Vol C Tables 4.2.6.8 and 6.1.1.4'
S S 0.1246 0.1234 'International Tables Vol C Tables 4.2.6.8 and 6.1.1.4'
F F 0.0171 0.0103 'International Tables Vol C Tables 4.2.6.8 and 6.1.1.4'

loop_
_geom_angle_atom_site_label_1
_geom_angle_atom_site_label_2
_geom_angle_atom_site_label_3
_geom_angle
_geom_angle_site_symmetry_1
_geom_angle_site_symmetry_3
_geom_angle_publ_flag
C5 C1 C2 114.3(2) . . ?
C5 C1 S2 113.50(17) . . ?
C2 C1 S2 132.1(2) . . ?
C1 C2 C3 101.5(2) . . ?
C1 C2 H2A 111.5 . . ?
C3 C2 H2A 111.5 . . ?
C1 C2 H2B 111.5 . . ?
C3 C2 H2B 111.5 . . ?
H2A C2 H2B 109.3 . . ?
C2 C3 C4 110.0(2) . . ?
C2 C3 H3A 109.7 . . ?
C4 C3 H3A 109.7 . . ?
C2 C3 H3B 109.7 . . ?
C4 C3 H3B 109.7 . . ?
H3A C3 H3B 108.2 . . ?
C5 C4 C3 102.7(2) . . ?
C5 C4 H4A 111.2 . . ?
C3 C4 H4A 111.2 . . ?
C5 C4 H4B 111.2 . . ?
C3 C4 H4B 111.2 . . ?
H4A C4 H4B 109.1 . . ?
C1 C5 C6 112.7(2) . . ?
C1 C5 C4 111.4(2) . . ?
C6 C5 C4 135.9(2) . . ?
C7 C6 C5 111.21(19) . . ?
C7 C6 C19 121.80(19) . . ?
C5 C6 C19 126.98(19) . . ?
C6 C7 N1 122.06(18) . . ?
C6 C7 S2 112.47(15) . . ?
N1 C7 S2 125.39(16) . . ?
N2 C8 N1 115.44(18) . . ?
N2 C8 S1 121.12(16) . . ?
N1 C8 S1 123.43(16) . . ?
C14 C9 C10 119.65(19) . . ?
C14 C9 N2 119.5(2) . . ?
C10 C9 N2 120.83(19) . . ?
C11 C10 C9 119.0(2) . . ?
C11 C10 H10 120.5 . . ?
C9 C10 H10 120.5 . . ?
F1 C11 C10 117.01(19) . . ?
F1 C11 C12 119.32(19) . . ?
C10 C11 C12 123.7(2) . . ?
C13 C12 C11 115.56(19) . . ?
C13 C12 N3 124.1(2) . . ?
C11 C12 N3 120.3(2) . . ?
C12 C13 C14 122.1(2) . . ?
C12 C13 H13 118.9 . . ?
C14 C13 H13 118.9 . . ?
C9 C14 C13 120.0(2) . . ?
C9 C14 H14 120.0 . . ?
C13 C14 H14 120.0 . . ?
N3 C15 C16 109.6(2) . . ?
N3 C15 H15A 109.7 . . ?
C16 C15 H15A 109.7 . . ?
N3 C15 H15B 109.7 . . ?
C16 C15 H15B 109.7 . . ?
H15A C15 H15B 108.2 . . ?
O3 C16 C15 111.8(2) . . ?
O3 C16 H16A 109.2 . . ?
C15 C16 H16A 109.2 . . ?
O3 C16 H16B 109.2 . . ?
C15 C16 H16B 109.2 . . ?
H16A C16 H16B 107.9 . . ?
O3 C17 C18 111.4(2) . . ?
O3 C17 H17A 109.4 . . ?
C18 C17 H17A 109.4 . . ?
O3 C17 H17B 109.4 . . ?
C18 C17 H17B 109.4 . . ?
H17A C17 H17B 108.0 . . ?
N3 C18 C17 109.9(2) . . ?
N3 C18 H18A 109.7 . . ?
C17 C18 H18A 109.7 . . ?
N3 C18 H18B 109.7 . . ?
C17 C18 H18B 109.7 . . ?
H18A C18 H18B 108.2 . . ?
O1 C19 O2 123.0(2) . . ?
O1 C19 C6 124.3(2) . . ?
O2 C19 C6 112.66(19) . . ?
C8 N1 C7 130.55(18) . . ?
C8 N1 H1N 118.0(17) . . ?
C7 N1 H1N 111.0(17) . . ?
C8 N2 C9 128.12(18) . . ?
C8 N2 H2N 116.7(17) . . ?
C9 N2 H2N 115.1(17) . . ?
C12 N3 C18 116.0(2) . . ?
C12 N3 C15 115.53(18) . . ?
C18 N3 C15 110.34(19) . . ?
C19 O2 C20 118.7(2) . . ?
C19 O2 C20' 116.5(6) . . ?
C16 O3 C17 109.2(2) . . ?
C1 S2 C7 90.06(11) . . ?
C21 C20 C22 113.3(5) . . ?
C21 C20 O2 109.2(4) . . ?
C22 C20 O2 104.8(3) . . ?
C21 C20 H20 109.8 . . ?
C22 C20 H20 109.8 . . ?
O2 C20 H20 109.8 . . ?
C20 C21 H21A 109.5 . . ?
C20 C21 H21B 109.5 . . ?
H21A C21 H21B 109.5 . . ?
C20 C21 H21C 109.5 . . ?
H21A C21 H21C 109.5 . . ?
H21B C21 H21C 109.5 . . ?
C20 C22 H22A 109.5 . . ?
C20 C22 H22B 109.5 . . ?
H22A C22 H22B 109.5 . . ?
C20 C22 H22C 109.5 . . ?
H22A C22 H22C 109.5 . . ?
H22B C22 H22C 109.5 . . ?
C22' C20' C21' 112.1(16) . . ?
C22' C20' O2 111.4(12) . . ?
C21' C20' O2 95.1(17) . . ?
C22' C20' H20' 112.4 . . ?
C21' C20' H20' 112.4 . . ?
O2 C20' H20' 112.4 . . ?
C20' C21' H21D 109.5 . . ?
C20' C21' H21E 109.5 . . ?
H21D C21' H21E 109.5 . . ?
C20' C21' H21F 109.5 . . ?
H21D C21' H21F 109.5 . . ?
H21E C21' H21F 109.5 . . ?
C20' C22' H22D 109.5 . . ?
C20' C22' H22E 109.5 . . ?
H22D C22' H22E 109.5 . . ?
C20' C22' H22F 109.5 . . ?
H22D C22' H22F 109.5 . . ?
H22E C22' H22F 109.5 . . ?

loop_
_geom_bond_atom_site_label_1
_geom_bond_atom_site_label_2
_geom_bond_distance
_geom_bond_site_symmetry_2
_geom_bond_publ_flag
C1 C5 1.337(3) . ?
C1 C2 1.502(3) . ?
C1 S2 1.732(2) . ?
C2 C3 1.520(5) . ?
C2 H2A 0.9700 . ?
C2 H2B 0.9700 . ?
C3 C4 1.538(4) . ?
C3 H3A 0.9700 . ?
C3 H3B 0.9700 . ?
C4 C5 1.501(3) . ?
C4 H4A 0.9700 . ?
C4 H4B 0.9700 . ?
C5 C6 1.433(3) . ?
C6 C7 1.381(3) . ?
C6 C19 1.462(3) . ?
C7 N1 1.391(3) . ?
C7 S2 1.732(2) . ?
C8 N2 1.346(3) . ?
C8 N1 1.349(3) . ?
C8 S1 1.679(2) . ?
C9 C14 1.376(3) . ?
C9 C10 1.386(3) . ?
C9 N2 1.431(3) . ?
C10 C11 1.373(3) . ?
C10 H10 0.9300 . ?
C11 F1 1.353(3) . ?
C11 C12 1.394(3) . ?
C12 C13 1.389(3) . ?
C12 N3 1.413(3) . ?
C13 C14 1.392(3) . ?
C13 H13 0.9300 . ?
C14 H14 0.9300 . ?
C15 N3 1.468(3) . ?
C15 C16 1.514(4) . ?
C15 H15A 0.9700 . ?
C15 H15B 0.9700 . ?
C16 O3 1.412(3) . ?
C16 H16A 0.9700 . ?
C16 H16B 0.9700 . ?
C17 O3 1.416(4) . ?
C17 C18 1.513(4) . ?
C17 H17A 0.9700 . ?
C17 H17B 0.9700 . ?
C18 N3 1.452(3) . ?
C18 H18A 0.9700 . ?
C18 H18B 0.9700 . ?
C19 O1 1.221(3) . ?
C19 O2 1.324(3) . ?
N1 H1N 0.849(16) . ?
N2 H2N 0.855(16) . ?
O2 C20 1.485(4) . ?
O2 C20' 1.523(15) . ?
C20 C21 1.471(6) . ?
C20 C22 1.485(5) . ?
C20 H20 0.9800 . ?
C21 H21A 0.9600 . ?
C21 H21B 0.9600 . ?
C21 H21C 0.9600 . ?
C22 H22A 0.9600 . ?
C22 H22B 0.9600 . ?
C22 H22C 0.9600 . ?
C20' C22' 1.484(15) . ?
C20' C21' 1.502(17) . ?
C20' H20' 0.9800 . ?
C21' H21D 0.9600 . ?
C21' H21E 0.9600 . ?
C21' H21F 0.9600 . ?
C22' H22D 0.9600 . ?
C22' H22E 0.9600 . ?
C22' H22F 0.9600 . ?

loop_
_geom_hbond_atom_site_label_D
_geom_hbond_atom_site_label_H
_geom_hbond_atom_site_label_A
_geom_hbond_distance_DH
_geom_hbond_distance_HA
_geom_hbond_distance_DA
_geom_hbond_angle_DHA
_geom_hbond_site_symmetry_A
_geom_hbond_publ_flag
C15 H15B F1 0.97 2.29 2.936(3) 123.0 . yes
C21^a H21A^a O1 0.96 2.49 3.035(5) 116.2 . yes
C21'^b H21D^b O1 0.96 2.11 2.78(2) 125.7 . yes
N2 H2N^b S1 0.855(16) 2.521(18) 3.3487(19) 163(2) 2_576 yes
N1 H1N^b O1 0.849(16) 1.96(2) 2.677(2) 142(2) . yes

loop_
_geom_torsion_atom_site_label_1
_geom_torsion_atom_site_label_2
_geom_torsion_atom_site_label_3
_geom_torsion_atom_site_label_4
_geom_torsion
_geom_torsion_site_symmetry_1
_geom_torsion_site_symmetry_2
_geom_torsion_site_symmetry_3
_geom_torsion_site_symmetry_4
_geom_torsion_publ_flag
C5 C1 C2 C3 -3.3(3) . . . . ?
S2 C1 C2 C3 180.0(2) . . . . ?
C1 C2 C3 C4 2.7(3) . . . . ?
C2 C3 C4 C5 -1.4(3) . . . . ?
C2 C1 C5 C6 -177.7(2) . . . . ?
S2 C1 C5 C6 -0.4(3) . . . . ?
C2 C1 C5 C4 2.6(3) . . . . ?
S2 C1 C5 C4 179.98(17) . . . . ?
C3 C4 C5 C1 -0.7(3) . . . . ?
C3 C4 C5 C6 179.8(3) . . . . ?
C1 C5 C6 C7 -0.8(3) . . . . ?
C4 C5 C6 C7 178.7(3) . . . . ?
C1 C5 C6 C19 178.2(2) . . . . ?
C4 C5 C6 C19 -2.3(4) . . . . ?
C5 C6 C7 N1 -175.2(2) . . . . ?
C19 C6 C7 N1 5.7(4) . . . . ?
C5 C6 C7 S2 1.6(3) . . . . ?
C19 C6 C7 S2 -177.40(18) . . . . ?
C14 C9 C10 C11 1.9(3) . . . . ?
N2 C9 C10 C11 178.9(2) . . . . ?
C9 C10 C11 F1 176.8(2) . . . . ?
C9 C10 C11 C12 -3.2(4) . . . . ?
F1 C11 C12 C13 -177.9(2) . . . . ?
C10 C11 C12 C13 2.1(3) . . . . ?
F1 C11 C12 N3 -0.6(3) . . . . ?
C10 C11 C12 N3 179.4(2) . . . . ?
C11 C12 C13 C14 0.2(3) . . . . ?
N3 C12 C13 C14 -177.0(2) . . . . ?
C10 C9 C14 C13 0.3(3) . . . . ?
N2 C9 C14 C13 -176.8(2) . . . . ?
C12 C13 C14 C9 -1.4(4) . . . . ?
N3 C15 C16 O3 -57.4(3) . . . . ?
O3 C17 C18 N3 58.7(3) . . . . ?
C7 C6 C19 O1 -7.5(4) . . . . ?
C5 C6 C19 O1 173.6(3) . . . . ?
C7 C6 C19 O2 171.2(2) . . . . ?
C5 C6 C19 O2 -7.6(4) . . . . ?
N2 C8 N1 C7 -175.3(2) . . . . ?
S1 C8 N1 C7 5.9(4) . . . . ?
C6 C7 N1 C8 -174.9(2) . . . . ?
S2 C7 N1 C8 8.7(4) . . . . ?
N1 C8 N2 C9 7.1(3) . . . . ?
S1 C8 N2 C9 -174.11(19) . . . . ?
C14 C9 N2 C8 -133.1(2) . . . . ?
C10 C9 N2 C8 49.9(3) . . . . ?
C13 C12 N3 C18 10.1(3) . . . . ?
C11 C12 N3 C18 -167.0(2) . . . . ?
C13 C12 N3 C15 -121.3(3) . . . . ?
C11 C12 N3 C15 61.6(3) . . . . ?
C17 C18 N3 C12 170.8(2) . . . . ?
C17 C18 N3 C15 -55.5(3) . . . . ?
C16 C15 N3 C12 -171.3(2) . . . . ?
C16 C15 N3 C18 54.7(3) . . . . ?
O1 C19 O2 C20 -5.4(5) . . . . ?
C6 C19 O2 C20 175.8(3) . . . . ?
O1 C19 O2 C20' 35.3(9) . . . . ?
C6 C19 O2 C20' -143.5(9) . . . . ?
C15 C16 O3 C17 59.8(3) . . . . ?
C18 C17 O3 C16 -60.1(3) . . . . ?
C5 C1 S2 C7 1.1(2) . . . . ?
C2 C1 S2 C7 177.8(3) . . . . ?
C6 C7 S2 C1 -1.56(19) . . . . ?
N1 C7 S2 C1 175.2(2) . . . . ?
C19 O2 C20 C21 75.2(5) . . . . ?
C19 O2 C20 C22 -163.1(5) . . . . ?
C19 O2 C20' C22' 162.4(12) . . . . ?
C19 O2 C20' C21' -81.5(15) . . . . ?
